data_4020147
loop_
_publ_author_name
'Xuefeng Mei'
'Christian Wolf'

_journal_name_full 'Journal of Organic Chemistry'
_journal_page_first 2299
_journal_page_last 2305
_journal_paper_doi 10.1021/jo0479361
_journal_volume 70
_journal_year 2005
_chemical_formula_moiety 'C52 H38 N2 O'
_chemical_formula_sum 'C52 H38 N2 O'
_chemical_formula_weight 706.84
_chemical_name_common Mono-cp3
_chemical_name_systematic
;
1,8-Bis(3,3'-bis(3,5-dimethylphenyl)-9,9'-diacridyl)
naphthalene-N-mono-oxide
;
_space_group_IT_number 2
_symmetry_cell_setting triclinic
_symmetry_space_group_name_Hall '-P 1'
_symmetry_space_group_name_H-M 'P -1'
_atom_sites_solution_hydrogens geom
_atom_sites_solution_primary direct
_atom_sites_solution_secondary difmap
_cell_angle_alpha 108.655(3)
_cell_angle_beta 90.794(3)
_cell_angle_gamma 91.440(3)
_cell_formula_units_Z 2
_cell_length_a 10.8531(14)
_cell_length_b 12.2879(16)
_cell_length_c 14.4533(19)
_cell_measurement_reflns_used 1275
_cell_measurement_temperature 183(2)
_cell_measurement_theta_max 27.433
_cell_measurement_theta_min 2.423
_cell_volume 1825.2(4)
_computing_data_collection 'XSEED, L. Barbour (1999); http:\x-seed.net'
_diffrn_ambient_temperature 183(2)
_diffrn_detector_area_resol_mean ?
_diffrn_measurement_device_type 'SMART platform CCD, Siemens/Bruker'
_diffrn_measurement_method ?
_diffrn_radiation_monochromator graphite
_diffrn_radiation_source 'fine-focus sealed tube'
_diffrn_radiation_type MoK\a
_diffrn_radiation_wavelength 0.71073
_diffrn_reflns_av_R_equivalents 0.0322
_diffrn_reflns_av_sigmaI/netI 0.1103
_diffrn_reflns_limit_h_max 12
_diffrn_reflns_limit_h_min -7
_diffrn_reflns_limit_k_max 13
_diffrn_reflns_limit_k_min -14
_diffrn_reflns_limit_l_max 16
_diffrn_reflns_limit_l_min -17
_diffrn_reflns_number 7309
_diffrn_reflns_theta_max 25.00
_diffrn_reflns_theta_min 1.49
_diffrn_standards_decay_% ?
_diffrn_standards_interval_count ?
_diffrn_standards_interval_time ?
_diffrn_standards_number ?
_exptl_absorpt_coefficient_mu 0.076
_exptl_absorpt_correction_T_max 0.9776
_exptl_absorpt_correction_T_min 0.9630
_exptl_absorpt_correction_type multi-scan
_exptl_absorpt_process_details 'SADABS, G.Sheldrick (1999)'
_exptl_crystal_colour red
_exptl_crystal_density_diffrn 1.286
_exptl_crystal_density_meas ?
_exptl_crystal_density_method 'not measured'
_exptl_crystal_description Prism
_exptl_crystal_F_000 744
_exptl_crystal_size_max 0.50
_exptl_crystal_size_mid 0.40
_exptl_crystal_size_min 0.30
_refine_ls_extinction_coef ?
_refine_ls_extinction_method none
_refine_ls_goodness_of_fit_ref 0.954
_refine_ls_hydrogen_treatment mixed
_refine_ls_matrix_type full
_refine_ls_number_parameters 503
_refine_ls_number_reflns 5996
_refine_ls_number_restraints 0
_refine_ls_restrained_S_all 0.954
_refine_ls_R_factor_all 0.1614
_refine_ls_R_factor_gt 0.0785
_refine_ls_shift/su_max 0.000
_refine_ls_shift/su_mean 0.000
_refine_ls_structure_factor_coef Fsqd
_refine_ls_weighting_details 'calc w=1/[\s^2^(Fo^2^)+(0.0961P)^2^+0.0000P] where P=(Fo^2^+2Fc^2^)/3'
_refine_ls_weighting_scheme calc
_refine_ls_wR_factor_gt 0.1789
_refine_ls_wR_factor_ref 0.2060
_reflns_number_gt 2901
_reflns_number_total 5996
_reflns_threshold_expression >2sigma(I)
_cod_depositor_comments
;
The following automatic conversions were performed:
'_symmetry_cell_setting' value 'Triclinic' changed to 'triclinic'
according to '/home/saulius/struct/CIF-dictionaries/cif_core.dic'
dictionary named 'cif_core.dic' version 2.4.1 from 2010-06-29.

Automatic conversion script
Id: cif_fix_enum 1527 2010-12-29 10:47:43Z saulius 
;
_cod_database_code 4020147

loop_
_symmetry_equiv_pos_as_xyz
'x, y, z'
'-x, -y, -z'

loop_
_atom_site_label
_atom_site_type_symbol
_atom_site_fract_x
_atom_site_fract_y
_atom_site_fract_z
_atom_site_U_iso_or_equiv
_atom_site_adp_type
_atom_site_occupancy
_atom_site_symmetry_multiplicity
_atom_site_calc_flag
_atom_site_refinement_flags
_atom_site_disorder_assembly
_atom_site_disorder_group
O1 O 0.2840(4) 0.6214(3) 0.0617(3) 0.0470(11) Uani 0.75 1 d P . .
O2 O 0.3327(14) 0.8323(12) 0.3371(10) 0.066(4) Uiso 0.25 1 d P . .
N1 N 0.1673(3) 0.6217(3) 0.0846(2) 0.0403(9) Uani 1 1 d . . .
N2 N 0.2375(4) 0.8408(3) 0.3307(2) 0.0456(10) Uani 1 1 d . . .
C1 C -0.2069(4) 0.6671(4) 0.1867(3) 0.0405(11) Uani 1 1 d . . .
C2 C -0.2972(4) 0.5908(4) 0.1321(3) 0.0493(12) Uani 1 1 d . . .
H2 H -0.2732 0.5238 0.0822 0.059 Uiso 1 1 calc R . .
C3 C -0.4228(4) 0.6098(4) 0.1486(3) 0.0519(13) Uani 1 1 d . . .
H3 H -0.4821 0.5559 0.1095 0.062 Uiso 1 1 calc R . .
C4 C -0.4613(4) 0.7044(4) 0.2199(3) 0.0487(12) Uani 1 1 d . . .
H4 H -0.5468 0.7176 0.2294 0.058 Uiso 1 1 calc R . .
C5 C -0.4155(4) 0.8792(4) 0.3548(3) 0.0475(12) Uani 1 1 d . . .
H5 H -0.5015 0.8879 0.3648 0.057 Uiso 1 1 calc R . .
C6 C -0.3332(5) 0.9595(4) 0.4128(3) 0.0495(13) Uani 1 1 d . . .
H6 H -0.3614 1.0243 0.4628 0.059 Uiso 1 1 calc R . .
C7 C -0.2076(4) 0.9445(4) 0.3972(3) 0.0461(12) Uani 1 1 d . . .
H7 H -0.1517 1.0010 0.4377 0.055 Uiso 1 1 calc R . .
C8 C -0.1602(4) 0.8535(4) 0.3271(3) 0.0392(11) Uani 1 1 d . . .
C9 C -0.2424(4) 0.7665(4) 0.2641(3) 0.0366(10) Uani 1 1 d . . .
C10 C -0.3719(4) 0.7830(4) 0.2797(3) 0.0411(11) Uani 1 1 d . . .
C11 C -0.0789(4) 0.6457(3) 0.1516(3) 0.0364(10) Uani 1 1 d . . .
C12 C -0.0148(4) 0.5502(4) 0.2730(3) 0.0408(11) Uani 1 1 d . . .
H12 H -0.0959 0.5540 0.2975 0.049 Uiso 1 1 calc R . .
C13 C 0.0742(4) 0.5022(4) 0.3135(3) 0.0407(11) Uani 1 1 d . . .
H13 H 0.0538 0.4734 0.3653 0.049 Uiso 1 1 calc R . .
C14 C 0.1973(4) 0.4944(4) 0.2795(3) 0.0386(11) Uani 1 1 d . . .
C15 C 0.2243(4) 0.5356(4) 0.2047(3) 0.0390(11) Uani 1 1 d . . .
H15 H 0.3060 0.5314 0.1813 0.047 Uiso 1 1 calc R . .
C16 C 0.1144(4) 0.6869(4) -0.0490(3) 0.0443(12) Uani 1 1 d . . .
H16 H 0.1978 0.6801 -0.0685 0.053 Uiso 1 1 calc R . .
C17 C 0.0288(4) 0.7226(4) -0.1015(3) 0.0492(12) Uani 1 1 d . . .
H17 H 0.0519 0.7375 -0.1596 0.059 Uiso 1 1 calc R . .
C18 C -0.0926(5) 0.7376(4) -0.0710(3) 0.0490(12) Uani 1 1 d . . .
H18 H -0.1511 0.7636 -0.1081 0.059 Uiso 1 1 calc R . .
C19 C -0.1285(4) 0.7154(4) 0.0114(3) 0.0453(12) Uani 1 1 d . . .
H19 H -0.2113 0.7281 0.0318 0.054 Uiso 1 1 calc R . .
C20 C -0.0444(4) 0.6734(3) 0.0671(3) 0.0393(11) Uani 1 1 d . . .
C21 C 0.0781(4) 0.6598(3) 0.0352(3) 0.0390(11) Uani 1 1 d . . .
C22 C 0.1325(4) 0.5845(3) 0.1616(3) 0.0366(10) Uani 1 1 d . . .
C23 C 0.0096(4) 0.5952(4) 0.1945(3) 0.0390(11) Uani 1 1 d . . .
C24 C 0.2957(4) 0.4420(4) 0.3213(3) 0.0399(11) Uani 1 1 d . . .
C25 C 0.4150(4) 0.4917(4) 0.3346(3) 0.0445(12) Uani 1 1 d . . .
H25 H 0.4297 0.5614 0.3208 0.053 Uiso 1 1 calc R . .
C26 C 0.5127(4) 0.4409(4) 0.3678(3) 0.0487(12) Uani 1 1 d . . .
C27 C 0.4879(4) 0.3397(4) 0.3900(3) 0.0520(13) Uani 1 1 d . . .
H27 H 0.5535 0.3032 0.4114 0.062 Uiso 1 1 calc R . .
C28 C 0.3688(5) 0.2914(4) 0.3813(3) 0.0479(12) Uani 1 1 d . . .
C29 C 0.2748(4) 0.3433(4) 0.3469(3) 0.0452(12) Uani 1 1 d . . .
H29 H 0.1936 0.3105 0.3407 0.054 Uiso 1 1 calc R . .
C30 C 0.6420(4) 0.4925(5) 0.3757(4) 0.0676(16) Uani 1 1 d . . .
H30A H 0.6891 0.4488 0.3193 0.101 Uiso 1 1 calc R . .
H30B H 0.6825 0.4894 0.4358 0.101 Uiso 1 1 calc R . .
H30C H 0.6383 0.5726 0.3773 0.101 Uiso 1 1 calc R . .
C31 C 0.3468(5) 0.1827(4) 0.4077(3) 0.0658(15) Uani 1 1 d . . .
H31A H 0.4245 0.1599 0.4304 0.099 Uiso 0.50 1 calc PR . .
H31B H 0.3154 0.1210 0.3500 0.099 Uiso 0.50 1 calc PR . .
H31C H 0.2863 0.1968 0.4596 0.099 Uiso 0.50 1 calc PR . .
H31D H 0.2596 0.1586 0.3962 0.099 Uiso 0.50 1 calc PR . .
H31E H 0.3688 0.1975 0.4767 0.099 Uiso 0.50 1 calc PR . .
H31F H 0.3978 0.1217 0.3671 0.099 Uiso 0.50 1 calc PR . .
C32 C -0.0234(4) 0.8475(4) 0.3252(3) 0.0385(11) Uani 1 1 d . . .
C33 C -0.0034(4) 0.9357(4) 0.1931(3) 0.0394(11) Uani 1 1 d . . .
H33 H -0.0905 0.9385 0.1872 0.047 Uiso 1 1 calc R . .
C34 C 0.0696(4) 0.9755(3) 0.1349(3) 0.0397(11) Uani 1 1 d . . .
H34 H 0.0321 1.0066 0.0895 0.048 Uiso 1 1 calc R . .
C35 C 0.2010(4) 0.9724(3) 0.1394(3) 0.0400(11) Uani 1 1 d . . .
C36 C 0.2537(4) 0.9273(4) 0.2052(3) 0.0420(11) Uani 1 1 d . . .
H36 H 0.3410 0.9241 0.2090 0.050 Uiso 1 1 calc R . .
C37 C 0.2355(5) 0.7598(4) 0.4599(3) 0.0535(13) Uani 1 1 d . . .
H37 H 0.3223 0.7519 0.4564 0.064 Uiso 1 1 calc R . .
C38 C 0.1712(5) 0.7295(4) 0.5289(4) 0.0634(15) Uani 1 1 d . . .
H38 H 0.2139 0.7006 0.5735 0.076 Uiso 1 1 calc R . .
C39 C 0.0432(5) 0.7406(4) 0.5349(3) 0.0623(15) Uani 1 1 d . . .
H39 H 0.0015 0.7225 0.5857 0.075 Uiso 1 1 calc R . .
C40 C -0.0234(5) 0.7766(4) 0.4699(3) 0.0539(13) Uani 1 1 d . . .
H40 H -0.1107 0.7795 0.4735 0.065 Uiso 1 1 calc R . .
C41 C 0.0396(4) 0.8103(3) 0.3961(3) 0.0390(11) Uani 1 1 d . . .
C42 C 0.1710(4) 0.8035(3) 0.3927(3) 0.0405(11) Uani 1 1 d . . .
C43 C 0.1800(4) 0.8849(3) 0.2683(3) 0.0360(10) Uani 1 1 d . . .
C44 C 0.0493(4) 0.8893(3) 0.2634(3) 0.0343(10) Uani 1 1 d . . .
C45 C 0.2768(4) 1.0174(4) 0.0744(3) 0.0432(11) Uani 1 1 d . . .
C46 C 0.2641(4) 0.9667(4) -0.0270(3) 0.0465(12) Uani 1 1 d . . .
H46 H 0.2061 0.9048 -0.0529 0.056 Uiso 1 1 calc R . .
C47 C 0.3348(4) 1.0052(4) -0.0906(3) 0.0480(12) Uani 1 1 d . . .
C48 C 0.4106(4) 1.1016(4) -0.0520(3) 0.0480(12) Uani 1 1 d . . .
H48 H 0.4551 1.1312 -0.0952 0.058 Uiso 1 1 calc R . .
C49 C 0.4241(4) 1.1571(4) 0.0486(4) 0.0497(12) Uani 1 1 d . . .
C50 C 0.3564(4) 1.1124(4) 0.1106(3) 0.0441(11) Uani 1 1 d . . .
H50 H 0.3650 1.1480 0.1792 0.053 Uiso 1 1 calc R . .
C51 C 0.3278(5) 0.9413(5) -0.1994(3) 0.0658(15) Uani 1 1 d . . .
H51A H 0.3260 0.9968 -0.2353 0.099 Uiso 1 1 calc R . .
H51B H 0.2528 0.8923 -0.2150 0.099 Uiso 1 1 calc R . .
H51C H 0.4002 0.8936 -0.2181 0.099 Uiso 1 1 calc R . .
C52 C 0.5030(4) 1.2645(4) 0.0879(4) 0.0647(15) Uani 1 1 d . . .
H52A H 0.5015 1.2911 0.1594 0.097 Uiso 0.50 1 calc PR . .
H52B H 0.4712 1.3242 0.0633 0.097 Uiso 0.50 1 calc PR . .
H52C H 0.5879 1.2484 0.0667 0.097 Uiso 0.50 1 calc PR . .
H52D H 0.5389 1.2847 0.0335 0.097 Uiso 0.50 1 calc PR . .
H52E H 0.5692 1.2516 0.1297 0.097 Uiso 0.50 1 calc PR . .
H52F H 0.4525 1.3274 0.1262 0.097 Uiso 0.50 1 calc PR . .
